data_7156846
loop_
_publ_author_name
'Anitha, Mandala'
'Kumara Swamy, K. C.'

_publ_section_title
;
 Highly functionalised (\g-azido/\g-fluoro-\b-iodo/)vinyl derivatives from
 phosphorus based allenes or allenoates: IO halogen bonding interactions.
;
_journal_issue 23
_journal_name_full 'Organic &amp; biomolecular chemistry'
_journal_page_first 5736
_journal_page_last 5748
_journal_paper_doi 10.1039/c9ob00715f
_journal_volume 17
_journal_year 2019
_chemical_formula_sum 'C22 H19 F I O2 P'
_chemical_formula_weight 492.24
_space_group_IT_number 7
_space_group_name_Hall 'P -2yac'
_space_group_name_H-M_alt 'P 1 n 1'
_symmetry_cell_setting monoclinic
_symmetry_space_group_name_Hall 'P -2yac'
_symmetry_space_group_name_H-M 'P 1 n 1'
_atom_sites_solution_hydrogens geom
_atom_sites_solution_primary direct
_atom_sites_solution_secondary difmap
_audit_creation_method SHELXL-97
_audit_update_record
;
2019-03-27 deposited with the CCDC.    2019-05-09 downloaded from the CCDC.
;
_cell_angle_alpha 90.00
_cell_angle_beta 94.408(4)
_cell_angle_gamma 90.00
_cell_formula_units_Z 6
_cell_length_a 8.2948(19)
_cell_length_b 26.144(6)
_cell_length_c 14.533(3)
_cell_measurement_reflns_used 7851
_cell_measurement_temperature 273(2)
_cell_measurement_theta_max 22.68
_cell_measurement_theta_min 2.34
_cell_volume 3142.3(12)
_computing_cell_refinement 'Bruker SAINT'
_computing_data_collection 'Bruker APEX2'
_computing_data_reduction 'Bruker SAINT'
_computing_molecular_graphics 'Bruker SHELXTL'
_computing_publication_material 'Bruker SHELXTL'
_computing_structure_refinement 'SHELXL-97 (Sheldrick, 1997)'
_computing_structure_solution 'SHELXS-97 (Sheldrick, 1990)'
_diffrn_ambient_temperature 273(2)
_diffrn_measured_fraction_theta_full 0.999
_diffrn_measured_fraction_theta_max 0.999
_diffrn_measurement_device_type 'Bruker APEX-II CCD'
_diffrn_measurement_method '\f and \w scans'
_diffrn_radiation_monochromator graphite
_diffrn_radiation_source 'fine-focus sealed tube'
_diffrn_radiation_type MoK\a
_diffrn_radiation_wavelength 0.71073
_diffrn_reflns_av_R_equivalents 0.1148
_diffrn_reflns_av_sigmaI/netI 0.0958
_diffrn_reflns_limit_h_max 9
_diffrn_reflns_limit_h_min -9
_diffrn_reflns_limit_k_max 31
_diffrn_reflns_limit_k_min -31
_diffrn_reflns_limit_l_max 17
_diffrn_reflns_limit_l_min -17
_diffrn_reflns_number 29977
_diffrn_reflns_theta_full 25.00
_diffrn_reflns_theta_max 25.00
_diffrn_reflns_theta_min 1.56
_exptl_absorpt_coefficient_mu 1.627
_exptl_crystal_colour COLOURLESS
_exptl_crystal_density_diffrn 1.561
_exptl_crystal_density_method 'not measured'
_exptl_crystal_description BLOCKS
_exptl_crystal_F_000 1464
_exptl_crystal_size_max 0.24
_exptl_crystal_size_mid 0.18
_exptl_crystal_size_min 0.16
_refine_diff_density_max 1.401
_refine_diff_density_min -0.605
_refine_diff_density_rms 0.105
_refine_ls_abs_structure_details 'Flack H D (1983), Acta Cryst. A39, 876-881'
_refine_ls_abs_structure_Flack 0.00
_refine_ls_extinction_method none
_refine_ls_goodness_of_fit_ref 0.948
_refine_ls_hydrogen_treatment mixed
_refine_ls_matrix_type full
_refine_ls_number_parameters 733
_refine_ls_number_reflns 11020
_refine_ls_number_restraints 2
_refine_ls_restrained_S_all 0.948
_refine_ls_R_factor_all 0.0933
_refine_ls_R_factor_gt 0.0715
_refine_ls_shift/su_max 0.001
_refine_ls_shift/su_mean 0.000
_refine_ls_structure_factor_coef Fsqd
_refine_ls_weighting_details 'calc w=1/[\s^2^(Fo^2^)+(0.1136P)^2^+0.0000P] where P=(Fo^2^+2Fc^2^)/3'
_refine_ls_weighting_scheme calc
_refine_ls_wR_factor_gt 0.1700
_refine_ls_wR_factor_ref 0.1844
_reflns_number_gt 7724
_reflns_number_total 11020
_reflns_threshold_expression >2sigma(I)
_cod_data_source_file c9ob00715f2.cif
_cod_data_source_block Compound27
_cod_depositor_comments
;
The following automatic conversions were performed:

'_symmetry_cell_setting' value 'Monoclinic' changed to 'monoclinic'
according to
/home/data/users/saulius/crontab/automatic-downloads/rss-feeds/RSC/lib/dictionaries/cif_core.dic
dictionary named 'cif_core.dic' version 2.4.2 from 2011-04-26.

Automatic conversion script
Id: cif_fix_values 4973 2017-02-22 13:04:09Z antanas 

 Adding full bibliography for 7156840--7156850.cif.
;
_cod_original_sg_symbol_H-M Pn
_cod_database_code 7156846

loop_
_symmetry_equiv_pos_as_xyz
'x, y, z'
'x+1/2, -y, z+1/2'

loop_
_atom_site_label
_atom_site_type_symbol
_atom_site_fract_x
_atom_site_fract_y
_atom_site_fract_z
_atom_site_U_iso_or_equiv
_atom_site_adp_type
_atom_site_occupancy
_atom_site_symmetry_multiplicity
_atom_site_calc_flag
_atom_site_refinement_flags
I3 I 0.73312(7) 0.28483(3) 0.90586(6) 0.0644(2) Uani 1 1 d .
P3 P 0.1727(3) 0.31891(11) 0.82960(19) 0.0499(6) Uani 1 1 d .
O5 O 0.0948(10) 0.2916(3) 0.9050(5) 0.0583(19) Uani 1 1 d .
C58 C 0.4764(13) 0.2840(4) 0.8942(8) 0.050(3) Uani 1 1 d .
C61 C 0.5122(14) 0.3419(5) 0.6912(9) 0.066(3) Uani 1 1 d .
H61 H 0.4897 0.3094 0.6674 0.079 Uiso 1 1 calc R
C60 C 0.4747(11) 0.3543(4) 0.7797(8) 0.050(2) Uani 1 1 d .
C57 C 0.3947(12) 0.3164(4) 0.8403(7) 0.051(2) Uani 1 1 d .
C59 C 0.4090(14) 0.2444(5) 0.9590(9) 0.067(3) Uani 1 1 d .
H59A H 0.4127 0.2584 1.0209 0.081 Uiso 1 1 calc R
H59B H 0.2967 0.2376 0.9391 0.081 Uiso 1 1 calc R
C65 C 0.6124(15) 0.4254(5) 0.6693(10) 0.071(3) Uani 1 1 d .
C64 C 0.5817(15) 0.4387(5) 0.7569(10) 0.071(3) Uani 1 1 d .
H64 H 0.6073 0.4713 0.7790 0.085 Uiso 1 1 calc R
C63 C 0.5112(14) 0.4029(5) 0.8138(9) 0.066(3) Uani 1 1 d .
H63 H 0.4892 0.4117 0.8736 0.079 Uiso 1 1 calc R
C62 C 0.5823(18) 0.3777(5) 0.6397(10) 0.075(4) Uani 1 1 d .
H62 H 0.6105 0.3687 0.5811 0.090 Uiso 1 1 calc R
I2 I 1.18032(8) 1.04165(4) 0.43761(6) 0.0817(3) Uani 1 1 d .
P2 P 0.6191(3) 1.01137(11) 0.36253(19) 0.0480(6) Uani 1 1 d .
O3 O 0.5430(10) 1.0369(3) 0.4401(5) 0.063(2) Uani 1 1 d .
C36 C 0.9254(12) 1.0435(4) 0.4286(8) 0.053(3) Uani 1 1 d .
C38 C 0.9206(12) 0.9746(4) 0.3103(7) 0.050(2) Uani 1 1 d .
C35 C 0.8394(11) 1.0127(4) 0.3703(7) 0.052(3) Uani 1 1 d .
C37 C 0.8637(14) 1.0815(5) 0.4969(8) 0.061(3) Uani 1 1 d .
H37A H 0.7466 1.0830 0.4888 0.074 Uiso 1 1 calc R
H37B H 0.8939 1.0700 0.5593 0.074 Uiso 1 1 calc R
C43 C 0.9345(14) 0.9838(5) 0.2175(8) 0.064(3) Uani 1 1 d .
H43 H 0.8983 1.0147 0.1918 0.077 Uiso 1 1 calc R
I1 I -0.09768(8) 0.62953(3) 0.62345(6) 0.0690(2) Uani 1 1 d .
P1 P 0.4654(3) 0.65563(11) 0.70253(19) 0.0511(6) Uani 1 1 d .
O1 O 0.5360(11) 0.6304(3) 0.6247(6) 0.062(2) Uani 1 1 d .
C14 C 0.1587(15) 0.6256(4) 0.6325(8) 0.053(3) Uani 1 1 d .
C16 C 0.1686(12) 0.6895(4) 0.7583(7) 0.050(2) Uani 1 1 d .
C13 C 0.2439(12) 0.6547(4) 0.6951(7) 0.050(2) Uani 1 1 d .
O2 O -0.0410(13) 0.7874(4) 0.9416(7) 0.084(3) Uani 1 1 d .
C2 C 0.5809(16) 0.7445(5) 0.6336(8) 0.066(3) Uani 1 1 d .
H2 H 0.5948 0.7251 0.5812 0.080 Uiso 1 1 calc R
C1 C 0.5192(13) 0.7219(4) 0.7109(8) 0.053(3) Uani 1 1 d .
C15 C 0.2211(13) 0.5905(5) 0.5636(8) 0.062(3) Uani 1 1 d .
H15A H 0.2115 0.6068 0.5035 0.074 Uiso 1 1 calc R
H15B H 0.3349 0.5839 0.5798 0.074 Uiso 1 1 calc R
C21 C 0.1325(14) 0.6743(5) 0.8459(8) 0.061(3) Uani 1 1 d .
H21 H 0.1568 0.6412 0.8655 0.073 Uiso 1 1 calc R
C19 C 0.0233(14) 0.7577(5) 0.8774(8) 0.059(3) Uani 1 1 d .
C4 C 0.6210(18) 0.7958(6) 0.6357(11) 0.083(4) Uani 1 1 d .
H4 H 0.6594 0.8109 0.5837 0.099 Uiso 1 1 calc R
C17 C 0.1241(15) 0.7386(5) 0.7323(8) 0.066(3) Uani 1 1 d .
H17 H 0.1416 0.7494 0.6729 0.079 Uiso 1 1 calc R
C18 C 0.0543(16) 0.7726(5) 0.7911(10) 0.070(3) Uani 1 1 d .
H18 H 0.0288 0.8057 0.7713 0.084 Uiso 1 1 calc R
C20 C 0.0602(15) 0.7080(5) 0.9055(8) 0.065(3) Uani 1 1 d .
H20 H 0.0369 0.6971 0.9639 0.078 Uiso 1 1 calc R
C6 C 0.605(2) 0.8252(6) 0.7142(11) 0.086(4) Uani 1 1 d .
H6 H 0.6339 0.8595 0.7149 0.103 Uiso 1 1 calc R
C5 C 0.5479(19) 0.8039(6) 0.7883(11) 0.090(4) Uani 1 1 d .
H5 H 0.5347 0.8237 0.8403 0.107 Uiso 1 1 calc R
C3 C 0.5075(17) 0.7515(5) 0.7885(9) 0.076(4) Uani 1 1 d .
H3 H 0.4725 0.7368 0.8416 0.092 Uiso 1 1 calc R
F1 F 0.1396(13) 0.5455(3) 0.5591(8) 0.120(4) Uani 1 1 d .
O6 O 0.6780(15) 0.4588(4) 0.6063(9) 0.111(4) Uani 1 1 d .
F3 F 0.4906(14) 0.2013(4) 0.9605(9) 0.134(4) Uani 1 1 d .
F2 F 0.9233(17) 1.1272(4) 0.4851(11) 0.150(5) Uani 1 1 d .
C7 C 0.5227(15) 0.6246(5) 0.8110(9) 0.064(3) Uani 1 1 d .
O4 O 1.1133(14) 0.8682(4) 0.1390(7) 0.088(3) Uani 1 1 d .
C45 C 0.1159(13) 0.2923(5) 0.7174(8) 0.059(3) Uani 1 1 d .
C29 C 0.5553(14) 1.0408(4) 0.2528(8) 0.057(3) Uani 1 1 d .
C9 C 0.708(3) 0.6140(7) 0.9405(13) 0.110(6) Uani 1 1 d .
H9 H 0.7988 0.6256 0.9755 0.132 Uiso 1 1 calc R
C8 C 0.654(2) 0.6400(7) 0.8641(11) 0.097(5) Uani 1 1 d .
H8 H 0.7091 0.6693 0.8477 0.117 Uiso 1 1 calc R
C55 C 0.0202(18) 0.4582(6) 0.9064(10) 0.079(4) Uani 1 1 d .
H55 H -0.0152 0.4721 0.9602 0.095 Uiso 1 1 calc R
C51 C 0.1173(12) 0.3856(5) 0.8250(8) 0.058(3) Uani 1 1 d .
C49 C -0.068(3) 0.2890(8) 0.5881(12) 0.109(6) Uani 1 1 d .
H49 H -0.1594 0.3020 0.5547 0.130 Uiso 1 1 calc R
C41 C 1.0516(14) 0.9010(5) 0.2001(8) 0.062(3) Uani 1 1 d .
C53 C 0.0978(17) 0.4676(6) 0.7526(11) 0.084(4) Uani 1 1 d .
H53 H 0.1131 0.4886 0.7023 0.101 Uiso 1 1 calc R
C56 C 0.0579(13) 0.4069(5) 0.9016(9) 0.064(3) Uani 1 1 d .
H56 H 0.0425 0.3861 0.9520 0.076 Uiso 1 1 calc R
C34 C 0.6351(18) 1.0829(5) 0.2211(9) 0.076(4) Uani 1 1 d .
H34 H 0.7312 1.0945 0.2511 0.091 Uiso 1 1 calc R
C40 C 1.0409(15) 0.8916(5) 0.2920(8) 0.067(3) Uani 1 1 d .
H40 H 1.0779 0.8608 0.3178 0.081 Uiso 1 1 calc R
C50 C -0.0206(19) 0.3099(7) 0.6665(11) 0.097(5) Uani 1 1 d .
H50 H -0.0789 0.3370 0.6886 0.116 Uiso 1 1 calc R
C39 C 0.9734(14) 0.9289(5) 0.3473(8) 0.067(3) Uani 1 1 d .
H39 H 0.9644 0.9224 0.4096 0.080 Uiso 1 1 calc R
C33 C 0.565(3) 1.1076(6) 0.1413(13) 0.117(7) Uani 1 1 d .
H33 H 0.6179 1.1355 0.1175 0.140 Uiso 1 1 calc R
C12 C 0.4433(18) 0.5821(5) 0.8357(10) 0.079(4) Uani 1 1 d .
H12 H 0.3516 0.5714 0.8001 0.095 Uiso 1 1 calc R
C30 C 0.4067(16) 1.0253(6) 0.2067(9) 0.080(4) Uani 1 1 d .
H30 H 0.3462 0.9985 0.2282 0.096 Uiso 1 1 calc R
C52 C 0.1364(15) 0.4171(5) 0.7486(9) 0.070(3) Uani 1 1 d .
H52 H 0.1753 0.4035 0.6955 0.084 Uiso 1 1 calc R
C42 C 1.0007(16) 0.9480(5) 0.1628(9) 0.070(3) Uani 1 1 d .
H42 H 1.0118 0.9551 0.1009 0.084 Uiso 1 1 calc R
C23 C 0.5659(13) 0.9449(5) 0.3544(10) 0.068(3) Uani 1 1 d .
C44 C 1.152(2) 0.8180(6) 0.1671(12) 0.097(5) Uani 1 1 d .
H44A H 1.0562 0.8012 0.1853 0.145 Uiso 1 1 calc R
H44B H 1.2319 0.8188 0.2184 0.145 Uiso 1 1 calc R
H44C H 1.1933 0.7996 0.1168 0.145 Uiso 1 1 calc R
C66 C 0.708(2) 0.5061(7) 0.6282(14) 0.129(8) Uani 1 1 d .
H66A H 0.7155 0.5096 0.6942 0.193 Uiso 1 1 calc R
H66B H 0.6220 0.5274 0.6019 0.193 Uiso 1 1 calc R
H66C H 0.8081 0.5163 0.6049 0.193 Uiso 1 1 calc R
C11 C 0.496(2) 0.5545(7) 0.9130(13) 0.108(5) Uani 1 1 d .
H11 H 0.4420 0.5249 0.9282 0.130 Uiso 1 1 calc R
C54 C 0.0360(19) 0.4883(6) 0.8304(13) 0.091(4) Uani 1 1 d .
H54 H 0.0053 0.5225 0.8310 0.109 Uiso 1 1 calc R
C46 C 0.2003(17) 0.2533(6) 0.6827(11) 0.083(4) Uani 1 1 d .
H46 H 0.2944 0.2418 0.7150 0.100 Uiso 1 1 calc R
C10 C 0.630(3) 0.5704(7) 0.9679(12) 0.114(6) Uani 1 1 d .
H10 H 0.6659 0.5527 1.0210 0.136 Uiso 1 1 calc R
C32 C 0.422(3) 1.0912(9) 0.0982(13) 0.119(8) Uani 1 1 d .
H32 H 0.3728 1.1085 0.0476 0.143 Uiso 1 1 calc R
C28 C 0.5004(17) 0.9242(7) 0.4318(13) 0.111(7) Uani 1 1 d .
H28 H 0.4818 0.9442 0.4828 0.133 Uiso 1 1 calc R
C22 C -0.053(2) 0.8407(6) 0.9231(12) 0.099(5) Uani 1 1 d .
H22A H -0.1322 0.8465 0.8725 0.149 Uiso 1 1 calc R
H22B H 0.0499 0.8535 0.9076 0.149 Uiso 1 1 calc R
H22C H -0.0851 0.8582 0.9769 0.149 Uiso 1 1 calc R
C47 C 0.149(3) 0.2304(8) 0.6000(12) 0.109(6) Uani 1 1 d .
H47 H 0.2077 0.2035 0.5776 0.131 Uiso 1 1 calc R
C24 C 0.5893(18) 0.9151(6) 0.2759(15) 0.102(6) Uani 1 1 d .
H24 H 0.6275 0.9294 0.2232 0.122 Uiso 1 1 calc R
C48 C 0.014(3) 0.2467(8) 0.5518(10) 0.125(8) Uani 1 1 d .
H48 H -0.0238 0.2310 0.4969 0.150 Uiso 1 1 calc R
C31 C 0.358(2) 1.0516(7) 0.1302(11) 0.090(5) Uani 1 1 d .
H31 H 0.2666 1.0392 0.0965 0.108 Uiso 1 1 calc R
C25 C 0.552(2) 0.8623(9) 0.281(3) 0.178(15) Uani 1 1 d .
H25 H 0.5558 0.8417 0.2287 0.214 Uiso 1 1 calc R
C27 C 0.463(3) 0.8705(10) 0.429(2) 0.152(12) Uani 1 1 d .
H27 H 0.4043 0.8561 0.4743 0.183 Uiso 1 1 calc R
C26 C 0.511(3) 0.8417(7) 0.363(2) 0.139(11) Uani 1 1 d .
H26 H 0.5178 0.8065 0.3712 0.167 Uiso 1 1 calc R

loop_
_atom_site_aniso_label
_atom_site_aniso_U_11
_atom_site_aniso_U_22
_atom_site_aniso_U_33
_atom_site_aniso_U_23
_atom_site_aniso_U_13
_atom_site_aniso_U_12
I3 0.0425(4) 0.0700(5) 0.0800(5) 0.0001(4) -0.0002(3) 0.0085(3)
P3 0.0355(12) 0.0639(17) 0.0504(15) 0.0056(13) 0.0038(11) 0.0014(11)
O5 0.046(4) 0.073(5) 0.056(5) 0.005(4) 0.009(4) 0.000(3)
C58 0.037(6) 0.055(7) 0.060(7) -0.001(5) 0.008(5) 0.002(4)
C61 0.058(7) 0.068(8) 0.074(9) 0.004(6) 0.026(6) -0.005(6)
C60 0.029(4) 0.058(6) 0.061(7) 0.001(5) 0.000(4) -0.001(4)
C57 0.039(5) 0.057(6) 0.055(6) -0.003(5) 0.001(5) -0.004(4)
C59 0.056(7) 0.070(8) 0.075(8) 0.017(6) 0.000(6) 0.011(6)
C65 0.057(7) 0.069(9) 0.088(10) 0.020(7) 0.005(7) 0.000(6)
C64 0.060(7) 0.064(8) 0.087(10) 0.005(7) -0.004(7) -0.004(6)
C63 0.054(6) 0.078(9) 0.065(7) -0.001(6) 0.002(6) 0.000(6)
C62 0.082(9) 0.078(10) 0.069(8) 0.004(7) 0.025(7) -0.006(7)
I2 0.0437(4) 0.1066(7) 0.0947(7) -0.0195(5) 0.0054(4) -0.0146(4)
P2 0.0374(13) 0.0600(17) 0.0466(14) -0.0007(13) 0.0030(11) -0.0027(11)
O3 0.046(4) 0.098(6) 0.046(4) -0.015(4) 0.008(3) -0.005(4)
C36 0.036(5) 0.068(7) 0.057(7) -0.008(5) 0.009(5) -0.013(5)
C38 0.046(5) 0.064(7) 0.041(5) -0.009(5) 0.012(4) -0.010(5)
C35 0.037(5) 0.072(7) 0.048(6) 0.004(5) 0.010(4) 0.001(5)
C37 0.053(6) 0.066(8) 0.065(7) -0.002(6) 0.003(5) -0.003(5)
C43 0.069(7) 0.075(8) 0.048(7) 0.000(6) 0.011(5) 0.008(6)
I1 0.0440(4) 0.0825(5) 0.0795(5) -0.0073(4) -0.0018(3) -0.0057(3)
P1 0.0422(13) 0.0623(17) 0.0487(15) -0.0048(13) 0.0041(12) -0.0027(12)
O1 0.048(4) 0.077(6) 0.062(5) -0.012(4) 0.005(4) 0.000(4)
C14 0.053(7) 0.056(7) 0.050(7) 0.000(5) 0.000(5) -0.003(5)
C16 0.043(5) 0.049(6) 0.058(6) 0.001(5) 0.005(5) -0.001(4)
C13 0.042(5) 0.053(6) 0.053(6) 0.006(5) 0.007(5) -0.005(4)
O2 0.101(7) 0.067(6) 0.088(7) -0.022(5) 0.026(5) 0.010(5)
C2 0.076(8) 0.068(9) 0.056(7) 0.001(6) 0.004(6) 0.003(6)
C1 0.050(6) 0.063(7) 0.045(6) 0.006(5) 0.004(5) -0.003(5)
C15 0.056(6) 0.066(7) 0.063(7) -0.019(6) 0.005(5) -0.012(5)
C21 0.059(7) 0.068(7) 0.057(7) 0.007(6) 0.010(5) 0.003(6)
C19 0.058(7) 0.061(8) 0.058(7) -0.003(6) 0.011(5) -0.004(5)
C4 0.083(9) 0.096(11) 0.072(9) 0.021(8) 0.021(7) -0.007(8)
C17 0.071(8) 0.074(8) 0.052(7) 0.014(6) 0.008(6) 0.003(6)
C18 0.073(8) 0.061(8) 0.077(9) 0.006(7) 0.012(7) 0.007(6)
C20 0.073(8) 0.077(9) 0.048(7) 0.002(6) 0.019(6) 0.005(6)
C6 0.103(11) 0.064(8) 0.091(11) 0.007(8) 0.011(9) -0.015(8)
C5 0.099(11) 0.084(10) 0.088(10) -0.033(9) 0.020(8) -0.017(8)
C3 0.083(9) 0.087(10) 0.060(8) -0.010(7) 0.013(6) -0.035(7)
F1 0.144(9) 0.078(6) 0.147(9) -0.042(6) 0.063(7) -0.035(6)
O6 0.117(9) 0.080(7) 0.138(10) 0.033(7) 0.026(8) -0.019(6)
F3 0.131(8) 0.085(6) 0.194(11) 0.057(7) 0.056(7) 0.022(6)
F2 0.174(11) 0.083(7) 0.205(13) -0.041(7) 0.090(10) -0.039(7)
C7 0.061(7) 0.072(8) 0.057(7) 0.005(6) -0.001(6) 0.000(6)
O4 0.112(8) 0.085(7) 0.073(6) -0.013(5) 0.033(5) 0.025(5)
C45 0.047(6) 0.078(9) 0.051(7) 0.001(6) -0.002(5) -0.015(5)
C29 0.061(7) 0.063(7) 0.046(6) -0.009(5) 0.006(5) 0.015(5)
C9 0.117(14) 0.099(12) 0.105(13) 0.013(10) -0.047(12) -0.016(11)
C8 0.104(12) 0.099(11) 0.085(10) 0.016(9) -0.013(9) -0.027(9)
C55 0.083(9) 0.086(10) 0.069(9) -0.011(7) 0.013(7) 0.016(7)
C51 0.040(5) 0.069(7) 0.063(7) 0.008(6) 0.000(5) 0.006(5)
C49 0.113(14) 0.128(15) 0.076(11) 0.009(10) -0.054(10) -0.004(11)
C41 0.063(7) 0.057(7) 0.067(8) -0.007(6) 0.011(6) 0.007(5)
C53 0.074(9) 0.092(11) 0.088(10) 0.030(8) 0.017(7) 0.017(8)
C56 0.047(6) 0.071(8) 0.072(8) 0.000(6) 0.005(5) 0.011(5)
C34 0.095(10) 0.066(8) 0.068(8) 0.008(7) 0.013(7) 0.017(7)
C40 0.067(7) 0.079(8) 0.057(7) 0.018(6) 0.014(6) 0.014(6)
C50 0.084(10) 0.117(13) 0.086(10) 0.009(9) -0.016(8) -0.010(9)
C39 0.065(7) 0.086(9) 0.050(6) 0.010(6) 0.010(5) 0.016(6)
C33 0.20(2) 0.064(10) 0.090(12) 0.024(9) 0.060(13) 0.046(12)
C12 0.097(10) 0.058(8) 0.083(9) 0.004(7) 0.003(8) -0.007(7)
C30 0.072(8) 0.112(11) 0.054(7) -0.006(7) -0.013(6) 0.007(7)
C52 0.066(7) 0.084(9) 0.060(7) 0.021(7) 0.004(6) 0.008(6)
C42 0.083(9) 0.076(9) 0.054(7) 0.006(6) 0.021(6) 0.012(7)
C23 0.040(6) 0.067(8) 0.095(9) 0.004(7) -0.010(6) -0.010(5)
C44 0.094(11) 0.086(11) 0.114(12) -0.013(9) 0.026(9) 0.023(8)
C66 0.151(18) 0.083(13) 0.143(17) 0.002(11) -0.051(14) -0.021(11)
C11 0.135(15) 0.083(11) 0.104(12) 0.020(9) -0.002(12) -0.006(10)
C54 0.086(10) 0.070(9) 0.114(13) -0.001(9) -0.004(9) 0.005(7)
C46 0.070(8) 0.083(10) 0.098(11) -0.010(8) 0.012(8) -0.004(7)
C10 0.164(18) 0.085(12) 0.088(11) 0.025(9) -0.018(12) 0.020(12)
C32 0.135(18) 0.139(19) 0.083(12) 0.002(13) -0.001(12) 0.078(16)
C28 0.071(9) 0.117(13) 0.134(14) 0.066(12) -0.049(10) -0.040(9)
C22 0.117(13) 0.077(10) 0.104(11) -0.032(9) 0.009(9) 0.022(9)
C47 0.135(16) 0.115(13) 0.083(11) -0.035(10) 0.032(11) -0.032(12)
C24 0.069(9) 0.085(11) 0.150(16) -0.034(11) 0.006(10) -0.003(8)
C48 0.20(2) 0.132(17) 0.046(8) -0.004(9) 0.004(11) -0.082(16)
C31 0.108(13) 0.101(12) 0.055(9) -0.019(8) -0.023(8) 0.040(10)
C25 0.075(12) 0.080(14) 0.38(5) -0.08(2) 0.001(19) -0.007(10)
C27 0.090(13) 0.123(19) 0.23(3) 0.12(2) -0.047(16) -0.025(12)
C26 0.116(16) 0.042(10) 0.26(3) 0.022(14) 0.043(18) -0.013(9)

loop_
_atom_type_symbol
_atom_type_description
_atom_type_scat_dispersion_real
_atom_type_scat_dispersion_imag
_atom_type_scat_source
C C 0.0033 0.0016 'International Tables Vol C Tables 4.2.6.8 and 6.1.1.4'
H H 0.0000 0.0000 'International Tables Vol C Tables 4.2.6.8 and 6.1.1.4'
O O 0.0106 0.0060 'International Tables Vol C Tables 4.2.6.8 and 6.1.1.4'
F F 0.0171 0.0103 'International Tables Vol C Tables 4.2.6.8 and 6.1.1.4'
P P 0.1023 0.0942 'International Tables Vol C Tables 4.2.6.8 and 6.1.1.4'
I I -0.4742 1.8119 'International Tables Vol C Tables 4.2.6.8 and 6.1.1.4'

loop_
_geom_angle_atom_site_label_1
_geom_angle_atom_site_label_2
_geom_angle_atom_site_label_3
_geom_angle
O5 P3 C45 112.4(5)
O5 P3 C51 111.4(5)
C45 P3 C51 106.9(6)
O5 P3 C57 114.0(5)
C45 P3 C57 104.6(5)
C51 P3 C57 106.8(5)
C57 C58 C59 127.4(10)
C57 C58 I3 120.8(8)
C59 C58 I3 111.7(7)
C62 C61 C60 119.1(13)
C63 C60 C61 119.2(11)
C63 C60 C57 119.1(10)
C61 C60 C57 121.7(10)
C58 C57 C60 122.9(9)
C58 C57 P3 123.0(8)
C60 C57 P3 114.1(7)
F3 C59 C58 112.1(10)
C62 C65 C64 119.7(13)
C62 C65 O6 116.3(14)
C64 C65 O6 124.1(13)
C65 C64 C63 119.7(13)
C60 C63 C64 119.3(12)
C65 C62 C61 123.0(14)
O3 P2 C23 111.5(6)
O3 P2 C29 111.3(5)
C23 P2 C29 107.5(6)
O3 P2 C35 115.2(5)
C23 P2 C35 105.2(5)
C29 P2 C35 105.7(5)
C35 C36 C37 128.2(9)
C35 C36 I2 120.7(8)
C37 C36 I2 111.1(7)
C39 C38 C43 119.0(10)
C39 C38 C35 119.4(9)
C43 C38 C35 121.5(10)
C36 C35 C38 121.4(9)
C36 C35 P2 122.4(8)
C38 C35 P2 116.1(7)
F2 C37 C36 111.2(10)
C42 C43 C38 121.0(12)
O1 P1 C1 112.0(5)
O1 P1 C7 112.1(6)
C1 P1 C7 109.2(6)
O1 P1 C13 113.9(5)
C1 P1 C13 105.1(5)
C7 P1 C13 104.0(5)
C13 C14 C15 128.0(11)
C13 C14 I1 119.1(8)
C15 C14 I1 112.9(8)
C17 C16 C21 116.4(10)
C17 C16 C13 121.4(10)
C21 C16 C13 122.1(10)
C14 C13 C16 123.3(10)
C14 C13 P1 121.3(8)
C16 C13 P1 115.4(8)
C19 O2 C22 117.3(11)
C4 C2 C1 119.6(12)
C3 C1 C2 118.2(11)
C3 C1 P1 124.6(9)
C2 C1 P1 117.2(9)
F1 C15 C14 111.8(10)
C16 C21 C20 121.4(12)
O2 C19 C18 125.7(12)
O2 C19 C20 115.0(11)
C18 C19 C20 119.3(11)
C2 C4 C6 121.1(13)
C16 C17 C18 122.7(11)
C19 C18 C17 120.1(12)
C19 C20 C21 120.0(11)
C5 C6 C4 119.7(14)
C6 C5 C3 120.5(14)
C1 C3 C5 120.9(12)
C66 O6 C65 120.6(16)
C8 C7 C12 118.8(13)
C8 C7 P1 120.8(11)
C12 C7 P1 120.0(11)
C41 O4 C44 119.2(11)
C46 C45 C50 118.4(13)
C46 C45 P3 121.4(10)
C50 C45 P3 120.1(12)
C34 C29 C30 119.5(12)
C34 C29 P2 121.2(10)
C30 C29 P2 118.6(10)
C8 C9 C10 121.5(18)
C7 C8 C9 121.4(16)
C54 C55 C56 118.7(14)
C56 C51 C52 118.3(12)
C56 C51 P3 118.0(9)
C52 C51 P3 123.6(10)
C50 C49 C48 122.0(17)
C40 C41 O4 125.4(12)
C40 C41 C42 119.8(11)
O4 C41 C42 114.8(11)
C52 C53 C54 121.0(14)
C51 C56 C55 122.3(13)
C29 C34 C33 117.6(16)
C41 C40 C39 119.5(12)
C49 C50 C45 120.8(18)
C38 C39 C40 120.7(11)
C32 C33 C34 121.2(19)
C7 C12 C11 121.0(15)
C31 C30 C29 116.1(16)
C53 C52 C51 119.7(13)
C43 C42 C41 119.9(11)
C28 C23 C24 121.7(15)
C28 C23 P2 115.6(13)
C24 C23 P2 122.7(12)
C12 C11 C10 120.3(17)
C55 C54 C53 119.8(15)
C45 C46 C47 121.1(15)
C9 C10 C11 117.0(15)
C31 C32 C33 117.4(19)
C23 C28 C27 117(2)
C48 C47 C46 120.4(19)
C23 C24 C25 117(2)
C47 C48 C49 117.3(15)
C32 C31 C30 128.0(19)
C26 C25 C24 120(3)
C26 C27 C28 120(2)
C27 C26 C25 121(2)

loop_
_geom_bond_atom_site_label_1
_geom_bond_atom_site_label_2
_geom_bond_distance
I3 C58 2.123(11)
P3 O5 1.495(9)
P3 C45 1.802(12)
P3 C51 1.803(13)
P3 C57 1.838(10)
C58 C57 1.307(15)
C58 C59 1.533(16)
C61 C62 1.359(18)
C61 C60 1.385(17)
C60 C63 1.389(17)
C60 C57 1.513(15)
C59 F3 1.315(15)
C65 C62 1.336(19)
C65 C64 1.36(2)
C65 O6 1.404(17)
C64 C63 1.405(19)
I2 C36 2.109(11)
P2 O3 1.492(8)
P2 C23 1.795(13)
P2 C29 1.813(12)
P2 C35 1.822(10)
C36 C35 1.335(15)
C36 C37 1.520(17)
C38 C39 1.369(16)
C38 C43 1.384(15)
C38 C35 1.514(15)
C37 F2 1.310(15)
C43 C42 1.369(18)
I1 C14 2.123(12)
P1 O1 1.470(9)
P1 C1 1.791(12)
P1 C7 1.804(13)
P1 C13 1.833(10)
C14 C13 1.344(15)
C14 C15 1.480(16)
C16 C17 1.381(17)
C16 C21 1.387(16)
C16 C13 1.466(15)
O2 C19 1.354(15)
O2 C22 1.423(18)
C2 C4 1.38(2)
C2 C1 1.401(17)
C1 C3 1.376(18)
C15 F1 1.357(14)
C21 C20 1.402(17)
C19 C18 1.356(18)
C19 C20 1.389(17)
C4 C6 1.39(2)
C17 C18 1.391(18)
C6 C5 1.33(2)
C5 C3 1.41(2)
O6 C66 1.295(19)
C7 C8 1.35(2)
C7 C12 1.353(18)
O4 C41 1.362(14)
O4 C44 1.404(18)
C45 C46 1.355(19)
C45 C50 1.383(19)
C29 C34 1.380(19)
C29 C30 1.417(18)
C9 C8 1.35(2)
C9 C10 1.38(3)
C55 C54 1.37(2)
C55 C56 1.379(19)
C51 C56 1.370(17)
C51 C52 1.400(17)
C49 C50 1.30(2)
C49 C48 1.42(3)
C41 C40 1.368(17)
C41 C42 1.396(18)
C53 C52 1.36(2)
C53 C54 1.39(2)
C34 C33 1.41(2)
C40 C39 1.406(18)
C33 C32 1.37(3)
C12 C11 1.38(2)
C30 C31 1.34(2)
C23 C28 1.39(2)
C23 C24 1.41(2)
C11 C10 1.38(3)
C46 C47 1.38(2)
C32 C31 1.27(3)
C28 C27 1.44(3)
C47 C48 1.34(3)
C24 C25 1.42(3)
C25 C26 1.37(4)
C27 C26 1.31(4)
